data_1535567
loop_
_publ_author_name
'Moutou, J.M.'
'Vlasse, M.'
'Cervera-Marzal, M.'
'Chaminade, J.P.'
'Pouchard, M.'

_publ_section_title
;
 A structural study of a new lithium oxyfluorotungstate, Li W3 O9 F
;
_journal_name_full 'Journal of Solid State Chemistry'
_journal_page_first 190
_journal_page_last 195
_journal_volume 51
_journal_year 1984
_chemical_formula_sum 'F Li O9 W3'
_chemical_name_systematic 'Li W3 O9 F'
_space_group_IT_number 43
_symmetry_space_group_name_Hall 'F 2 -2d'
_symmetry_space_group_name_H-M 'F d d 2'
_cell_angle_alpha 90
_cell_angle_beta 90
_cell_angle_gamma 90
_cell_formula_units_Z 8
_cell_length_a 12.716
_cell_length_b 15.23
_cell_length_c 7.288
_cell_volume 1411.428
_citation_journal_id_ASTM JSSCBI
_cod_data_source_file Moutou_JSSCBI_1984_599.cif
_cod_data_source_block F1Li1O9W3
_cod_original_formula_sum 'F1 Li1 O9 W3'
_cod_database_code 1535567

loop_
_symmetry_equiv_pos_as_xyz
x,y,z
-x,-y,z
-x+1/4,y+1/4,z+1/4
x+3/4,-y+3/4,z+1/4
x,y+1/2,z+1/2
-x,-y+1/2,z+1/2
-x+1/4,y+3/4,z+3/4
x+3/4,-y+5/4,z+3/4
x+1/2,y,z+1/2
-x+1/2,-y,z+1/2
-x+3/4,y+1/4,z+3/4
x+5/4,-y+3/4,z+3/4
x+1/2,y+1/2,z
-x+1/2,-y+1/2,z
-x+3/4,y+3/4,z+1/4
x+5/4,-y+5/4,z+1/4

loop_
_atom_site_label
_atom_site_type_symbol
_atom_site_fract_x
_atom_site_fract_y
_atom_site_fract_z
_atom_site_occupancy
_atom_site_U_iso_or_equiv
W1 W+6 0 0 0.2 1 0.0
Li1 Li+1 0 0 0.8012 1 0.0
O1 O-2 0.2863 -0.0016 0.2238 1 0.0
F1 F-1 -0.0024 0.3841 0.2302 0.5 0.0
O5 O-2 -0.0024 0.3841 0.2302 0.5 0.0
O2 O-2 0.0029 0.1255 0.2209 1 0.0
O3 O-2 0.1019 -0.0011 0.4091 1 0.0
W2 W+6 0.0101 0.26754 0.2297 1 0.0
O4 O-2 0.142 0.2498 0.2852 1 0.0
